data_2211532
loop_
_publ_author_name
'Ait Ali, Mustapha'
'Karim, Abdallah'
'Castanet, Yves'
'Mortreux,   Andre'
'Mentr\'e,   Olivier'

_publ_section_title
Chloro(\h^6^-<i>p</i>-cymene)[(1<i>R</i>)-(+)-3-(4-methoxybenzoyl)camphor(1--)-\k^2^<i>O</i>,<i>O</i>']ruthenium(II)
_journal_coeditor_code NG2131
_journal_issue 12
_journal_name_full 'Acta Crystallographica Section E'
_journal_page_first m3160
_journal_page_last m3162
_journal_paper_doi 10.1107/S1600536806044655
_journal_volume 62
_journal_year 2006
_chemical_formula_iupac '[Ru (C18 H21 O3) Cl (C10 H14)]'
_chemical_formula_moiety 'C28 H35 Cl O3 Ru'
_chemical_formula_sum 'C28 H35 Cl O3 Ru'
_chemical_formula_weight 556.08
_chemical_name_common 'Ru(II) complexe'
_chemical_name_systematic
;
Chloro(\h^6^-p-cymene)[(1R)-(+)-3-(4-methoxybenzoyl)camphor(1-)-
\k^2^O,O']ruthenium(II)
;
_space_group_IT_number 19
_symmetry_cell_setting orthorhombic
_symmetry_space_group_name_Hall 'P 2ac 2ab'
_symmetry_space_group_name_H-M 'P 21 21 21'
_atom_sites_solution_hydrogens geom
_atom_sites_solution_primary direct
_atom_sites_solution_secondary difmap
_cell_angle_alpha 90.00
_cell_angle_beta 90.00
_cell_angle_gamma 90.00
_cell_formula_units_Z 4
_cell_length_a 8.2635(11)
_cell_length_b 12.5518(16)
_cell_length_c 25.020(3)
_cell_measurement_reflns_used 2706
_cell_measurement_temperature 293(2)
_cell_measurement_theta_max 19.803
_cell_measurement_theta_min 3.235
_cell_volume 2595.1(6)
_computing_cell_refinement 'SAINT-Plus (Bruker, 1998)'
_computing_data_collection 'SMART (Bruker, 1998)'
_computing_data_reduction SAINT-PLus
_computing_molecular_graphics 'DIAMOND (Brandenburg, 2001)'
_computing_publication_material SHELXL97
_computing_structure_refinement 'SHELXL97 (Sheldrick, 1997a)'
_computing_structure_solution 'SHELXS97 (Sheldrick, 1997a)'
_diffrn_ambient_temperature 293(2)
_diffrn_measured_fraction_theta_full 0.994
_diffrn_measured_fraction_theta_max 0.994
_diffrn_measurement_device_type 'Bruker SMART 1K CCD'
_diffrn_measurement_method \w
_diffrn_radiation_monochromator graphite
_diffrn_radiation_source 'fine-focus sealed tube'
_diffrn_radiation_type MoK\a
_diffrn_radiation_wavelength 0.71073
_diffrn_reflns_av_R_equivalents 0.0507
_diffrn_reflns_av_sigmaI/netI 0.0452
_diffrn_reflns_limit_h_max 9
_diffrn_reflns_limit_h_min -9
_diffrn_reflns_limit_k_max 14
_diffrn_reflns_limit_k_min -14
_diffrn_reflns_limit_l_max 29
_diffrn_reflns_limit_l_min -29
_diffrn_reflns_number 17420
_diffrn_reflns_theta_full 24.99
_diffrn_reflns_theta_max 24.99
_diffrn_reflns_theta_min 2.93
_exptl_absorpt_coefficient_mu 0.734
_exptl_absorpt_correction_T_max 0.92510
_exptl_absorpt_correction_T_min 0.88928
_exptl_absorpt_correction_type gaussian
_exptl_absorpt_process_details '(XPREP in SHELXTL; Sheldrick, 1997b)'
_exptl_crystal_colour orange
_exptl_crystal_density_diffrn 1.423
_exptl_crystal_density_method 'not measured'
_exptl_crystal_description
;
Crystal face indices and distances (mm) from refrence point
    0   0    1    0.075
    0   0   -1    0.075
    0   1    0    0.150
    0   -1   0    0.170
    1   0    0    0.060
   -1   0    0    0.060
   -1   0    2    0.075
    1   0   -2    0.080
   -1   2    1    0.113
    0   2    1    0.130
;
_exptl_crystal_F_000 1152
_exptl_crystal_size_max 0.32
_exptl_crystal_size_mid 0.15
_exptl_crystal_size_min 0.12
_refine_diff_density_max 0.980
_refine_diff_density_min -0.357
_refine_ls_abs_structure_details 'Flack (1983), 1941 Friedel pairs'
_refine_ls_abs_structure_Flack -0.07(4)
_refine_ls_extinction_method none
_refine_ls_goodness_of_fit_ref 1.016
_refine_ls_hydrogen_treatment constr
_refine_ls_matrix_type full
_refine_ls_number_parameters 305
_refine_ls_number_reflns 4540
_refine_ls_number_restraints 0
_refine_ls_restrained_S_all 1.016
_refine_ls_R_factor_all 0.0437
_refine_ls_R_factor_gt 0.0362
_refine_ls_shift/su_max 0.000
_refine_ls_shift/su_mean 0.000
_refine_ls_structure_factor_coef Fsqd
_refine_ls_weighting_details 'calc w=1/[\s^2^(Fo^2^)+(0.052P)^2^] where P=(Fo^2^+2Fc^2^)/3'
_refine_ls_weighting_scheme calc
_refine_ls_wR_factor_gt 0.0850
_refine_ls_wR_factor_ref 0.0884
_reflns_number_gt 3969
_reflns_number_total 4540
_reflns_threshold_expression >2sigma(I)
_cod_data_source_file ng2131.cif
_cod_data_source_block I
_cod_original_sg_symbol_H-M 'P21 21 21'
_cod_database_code 2211532
_cod_database_fobs_code 2211532

loop_
_symmetry_equiv_pos_as_xyz
'x, y, z'
'-x+1/2, -y, z+1/2'
'-x, y+1/2, -z+1/2'
'x+1/2, -y+1/2, -z'

loop_
_atom_site_type_symbol
_atom_site_label
_atom_site_fract_x
_atom_site_fract_y
_atom_site_fract_z
_atom_site_U_iso_or_equiv
_atom_site_adp_type
_atom_site_calc_flag
_atom_site_refinement_flags
_atom_site_occupancy
Ru Ru1 0.13342(4) 0.92366(2) 0.046650(13) 0.03102(11) Uani d . 1
Cl Cl2 0.42440(13) 0.92394(11) 0.05058(5) 0.0503(3) Uani d . 1
O O2 0.1547(4) 0.9672(2) 0.12646(10) 0.0362(7) Uani d . 1
O O1 0.1514(4) 0.7661(2) 0.06983(10) 0.0404(7) Uani d . 1
O O3 0.2351(5) 0.2806(3) 0.09284(16) 0.0588(10) Uani d . 1
C C1 0.1650(7) 0.8336(4) -0.07919(19) 0.0594(15) Uani d . 1
H H1A 0.1218 0.7631 -0.0753 0.089 Uiso calc R 1
H H1B 0.2796 0.8322 -0.0730 0.089 Uiso calc R 1
H H1C 0.1442 0.8590 -0.1147 0.089 Uiso calc R 1
C C2 0.0861(6) 0.9064(4) -0.03959(17) 0.0430(11) Uani d . 1
C C3 0.1466(7) 1.0088(3) -0.02750(16) 0.0424(11) Uani d . 1
H H3 0.2379 1.0324 -0.0457 0.051 Uiso calc R 1
C C4 0.0768(5) 1.0766(4) 0.01043(17) 0.0394(10) Uani d . 1
H H4 0.1193 1.1443 0.0162 0.047 Uiso calc R 1
C C5 -0.0604(5) 1.0410(3) 0.04015(19) 0.0361(10) Uani d . 1
C C6 -0.1262(6) 0.9384(3) 0.02914(18) 0.0411(10) Uani d . 1
H H6 -0.2178 0.9150 0.0472 0.049 Uiso calc R 1
C C7 -0.0510(6) 0.8721(4) -0.00968(19) 0.0425(11) Uani d . 1
H H7 -0.0927 0.8043 -0.0157 0.051 Uiso calc R 1
C C8 -0.1260(7) 1.1132(3) 0.08327(17) 0.0420(10) Uani d . 1
H H8 -0.0334 1.1445 0.1020 0.050 Uiso calc R 1
C C9 -0.2302(7) 1.0581(4) 0.1245(2) 0.0594(15) Uani d . 1
H H9A -0.1705 1.0006 0.1403 0.089 Uiso calc R 1
H H9B -0.3258 1.0306 0.1076 0.089 Uiso calc R 1
H H9C -0.2604 1.1082 0.1517 0.089 Uiso calc R 1
C C10 -0.2181(7) 1.2047(4) 0.0554(2) 0.0617(15) Uani d . 1
H H10A -0.1518 1.2342 0.0276 0.093 Uiso calc R 1
H H10B -0.2430 1.2591 0.0811 0.093 Uiso calc R 1
H H10C -0.3166 1.1777 0.0403 0.093 Uiso calc R 1
C C11 0.1816(5) 0.8997(4) 0.16299(17) 0.0393(11) Uani d . 1
C C12 0.2036(7) 0.9352(4) 0.22098(18) 0.0531(13) Uani d . 1
C C13 0.1466(10) 1.0461(3) 0.2337(2) 0.0697(17) Uani d . 1
H H13A 0.2066 1.0965 0.2127 0.105 Uiso calc R 1
H H13B 0.1632 1.0604 0.2710 0.105 Uiso calc R 1
H H13C 0.0335 1.0521 0.2254 0.105 Uiso calc R 1
C C14 0.3846(8) 0.9129(4) 0.2320(2) 0.0726(17) Uani d . 1
H H14A 0.4180 0.9442 0.2657 0.087 Uiso calc R 1
H H14B 0.4518 0.9412 0.2036 0.087 Uiso calc R 1
C C15 0.3959(8) 0.7888(4) 0.2342(2) 0.0667(17) Uani d . 1
H H15A 0.4730 0.7617 0.2083 0.080 Uiso calc R 1
H H15B 0.4257 0.7641 0.2696 0.080 Uiso calc R 1
C C16 0.2219(7) 0.7562(4) 0.21983(18) 0.0542(14) Uani d . 1
H H16 0.1945 0.6820 0.2278 0.065 Uiso calc R 1
C C17 0.1977(6) 0.7890(3) 0.16180(16) 0.0365(10) Uani d . 1
C C18 0.1187(9) 0.8400(4) 0.24953(18) 0.0589(15) Uani d . 1
C C19 0.1407(12) 0.8413(5) 0.31097(19) 0.096(3) Uani d . 1
H H19A 0.0860 0.7811 0.3263 0.145 Uiso calc R 1
H H19B 0.0959 0.9058 0.3253 0.145 Uiso calc R 1
H H19C 0.2539 0.8377 0.3195 0.145 Uiso calc R 1
C C20 -0.0622(8) 0.8327(5) 0.2369(3) 0.081(2) Uani d . 1
H H20A -0.0770 0.8270 0.1989 0.122 Uiso calc R 1
H H20B -0.1159 0.8956 0.2497 0.122 Uiso calc R 1
H H20C -0.1071 0.7711 0.2541 0.122 Uiso calc R 1
C C21 0.1822(5) 0.7276(3) 0.11597(16) 0.0348(10) Uani d . 1
C C22 0.1950(5) 0.6084(3) 0.11518(16) 0.0342(10) Uani d . 1
C C23 0.3005(6) 0.5504(3) 0.14719(19) 0.0419(11) Uani d . 1
H H23 0.3600 0.5854 0.1734 0.050 Uiso calc R 1
C C24 0.3188(6) 0.4410(3) 0.14077(19) 0.0434(12) Uani d . 1
H H24 0.3914 0.4037 0.1622 0.052 Uiso calc R 1
C C25 0.2296(6) 0.3879(4) 0.1028(2) 0.0422(11) Uani d . 1
C C26 0.1232(7) 0.4442(3) 0.07113(18) 0.0463(11) Uani d . 1
H H26 0.0607 0.4087 0.0458 0.056 Uiso calc R 1
C C27 0.1092(6) 0.5536(3) 0.07696(18) 0.0412(11) Uani d . 1
H H27 0.0400 0.5910 0.0544 0.049 Uiso calc R 1
C C28 0.3526(8) 0.2206(4) 0.1206(2) 0.0707(16) Uani d . 1
H H28A 0.3435 0.1469 0.1106 0.106 Uiso calc R 1
H H28B 0.3355 0.2277 0.1584 0.106 Uiso calc R 1
H H28C 0.4586 0.2462 0.1116 0.106 Uiso calc R 1

loop_
_atom_site_aniso_label
_atom_site_aniso_U_11
_atom_site_aniso_U_22
_atom_site_aniso_U_33
_atom_site_aniso_U_12
_atom_site_aniso_U_13
_atom_site_aniso_U_23
Ru1 0.03466(17) 0.02751(16) 0.03087(17) -0.00190(16) -0.00210(16) 0.00134(15)
Cl2 0.0341(5) 0.0658(7) 0.0510(7) 0.0012(5) 0.0007(5) -0.0003(8)
O2 0.051(2) 0.0296(14) 0.0283(15) 0.0027(15) -0.0018(15) 0.0003(11)
O1 0.059(2) 0.0301(15) 0.0324(15) 0.0017(17) -0.0046(16) 0.0007(12)
O3 0.069(2) 0.0280(18) 0.079(3) 0.0072(17) -0.014(2) -0.0016(17)
C1 0.069(4) 0.067(4) 0.042(3) 0.011(3) -0.004(3) -0.011(2)
C2 0.054(3) 0.039(3) 0.036(2) 0.004(2) -0.006(2) 0.000(2)
C3 0.053(3) 0.041(3) 0.033(2) 0.002(3) 0.006(2) 0.0093(19)
C4 0.050(3) 0.027(2) 0.041(2) -0.001(2) -0.0059(19) 0.003(2)
C5 0.034(2) 0.032(2) 0.043(3) 0.0047(18) -0.010(2) 0.0039(19)
C6 0.033(2) 0.038(2) 0.053(3) 0.005(2) -0.020(2) -0.0030(19)
C7 0.041(3) 0.039(3) 0.047(3) -0.003(2) -0.010(2) -0.005(2)
C8 0.042(3) 0.037(2) 0.047(3) 0.004(2) -0.008(2) -0.0023(19)
C9 0.054(3) 0.054(4) 0.070(4) -0.001(3) 0.008(3) -0.018(3)
C10 0.072(4) 0.051(3) 0.062(4) 0.023(3) -0.005(3) -0.005(3)
C11 0.040(3) 0.044(3) 0.034(2) -0.001(2) 0.0039(19) 0.001(2)
C12 0.079(4) 0.046(3) 0.035(3) -0.001(3) 0.005(2) -0.003(2)
C13 0.126(5) 0.042(3) 0.042(3) 0.006(3) 0.011(4) -0.009(2)
C14 0.094(4) 0.068(4) 0.056(3) 0.001(4) -0.039(3) -0.011(3)
C15 0.091(5) 0.061(3) 0.048(3) 0.017(3) -0.024(3) -0.006(3)
C16 0.086(4) 0.045(3) 0.031(3) 0.011(3) -0.001(3) 0.005(2)
C17 0.046(3) 0.032(2) 0.031(2) 0.001(2) 0.004(2) 0.0060(19)
C18 0.098(4) 0.047(3) 0.032(2) 0.020(3) 0.010(3) 0.005(2)
C19 0.191(8) 0.068(4) 0.030(3) 0.024(6) 0.011(5) 0.007(3)
C20 0.105(6) 0.046(3) 0.093(5) 0.013(4) 0.047(4) 0.007(3)
C21 0.035(3) 0.034(2) 0.035(2) 0.0034(19) 0.0023(18) 0.0058(19)
C22 0.043(3) 0.031(2) 0.029(2) 0.0011(19) 0.0055(19) 0.0034(17)
C23 0.054(3) 0.035(3) 0.037(3) -0.001(2) -0.007(2) 0.0032(19)
C24 0.053(3) 0.035(3) 0.041(3) 0.008(2) -0.007(2) 0.002(2)
C25 0.046(3) 0.034(2) 0.047(3) 0.005(2) 0.003(2) -0.003(2)
C26 0.052(3) 0.044(3) 0.043(2) -0.001(3) -0.005(2) -0.006(2)
C27 0.045(3) 0.034(3) 0.045(3) 0.003(2) -0.004(2) 0.0020(19)
C28 0.074(4) 0.031(3) 0.107(5) 0.012(3) -0.005(4) 0.003(3)

loop_
_atom_type_symbol
_atom_type_description
_atom_type_scat_dispersion_real
_atom_type_scat_dispersion_imag
_atom_type_scat_source
C C 0.0033 0.0016 'International Tables Vol C Tables 4.2.6.8 and 6.1.1.4'
H H 0.0000 0.0000 'International Tables Vol C Tables 4.2.6.8 and 6.1.1.4'
O O 0.0106 0.0060 'International Tables Vol C Tables 4.2.6.8 and 6.1.1.4'
Cl Cl 0.1484 0.1585 'International Tables Vol C Tables 4.2.6.8 and 6.1.1.4'
Ru Ru -1.2594 0.8363 'International Tables Vol C Tables 4.2.6.8 and 6.1.1.4'

loop_
_geom_angle_atom_site_label_1
_geom_angle_atom_site_label_2
_geom_angle_atom_site_label_3
_geom_angle
_geom_angle_publ_flag
O1 Ru1 O2 88.64(10) yes
O1 Ru1 C3 135.74(14) ?
O2 Ru1 C3 134.13(15) ?
O1 Ru1 C4 167.88(15) ?
O2 Ru1 C4 100.74(13) ?
C3 Ru1 C4 37.82(17) ?
O1 Ru1 C7 86.98(15) ?
O2 Ru1 C7 139.51(17) ?
C3 Ru1 C7 67.86(19) ?
C4 Ru1 C7 80.90(17) ?
O1 Ru1 C5 136.04(15) ?
O2 Ru1 C5 87.48(15) ?
C3 Ru1 C5 68.68(19) ?
C4 Ru1 C5 38.26(17) ?
C7 Ru1 C5 68.78(17) ?
O1 Ru1 C6 101.93(15) ?
O2 Ru1 C6 104.60(15) ?
C3 Ru1 C6 80.5(2) ?
C4 Ru1 C6 68.43(17) ?
C7 Ru1 C6 37.96(17) ?
C5 Ru1 C6 37.97(15) ?
O1 Ru1 C2 101.14(14) yes
O2 Ru1 C2 169.09(13) yes
C3 Ru1 C2 37.87(17) ?
C4 Ru1 C2 68.93(16) ?
C7 Ru1 C2 37.97(18) ?
C5 Ru1 C2 82.13(17) ?
C6 Ru1 C2 68.88(17) ?
O1 Ru1 Cl2 85.31(11) ?
O2 Ru1 Cl2 82.86(10) ?
C3 Ru1 Cl2 89.07(16) ?
C4 Ru1 Cl2 103.34(13) ?
C7 Ru1 Cl2 136.66(14) ?
C5 Ru1 Cl2 137.34(12) ?
C6 Ru1 Cl2 169.57(13) ?
C2 Ru1 Cl2 102.56(13) ?
C11 O2 Ru1 122.2(3) ?
C21 O1 Ru1 129.0(3) ?
C25 O3 C28 117.3(4) ?
C2 C1 H1A 109.5 ?
C2 C1 H1B 109.5 ?
H1A C1 H1B 109.5 ?
C2 C1 H1C 109.5 ?
H1A C1 H1C 109.5 ?
H1B C1 H1C 109.5 ?
C3 C2 C7 116.4(4) ?
C3 C2 C1 122.9(5) ?
C7 C2 C1 120.7(4) ?
C3 C2 Ru1 68.8(2) ?
C7 C2 Ru1 69.9(3) ?
C1 C2 Ru1 129.1(3) ?
C4 C3 C2 123.6(5) ?
C4 C3 Ru1 72.3(3) ?
C2 C3 Ru1 73.4(2) ?
C4 C3 H3 118.2 ?
C2 C3 H3 118.2 ?
Ru1 C3 H3 128.7 ?
C3 C4 C5 119.3(4) ?
C3 C4 Ru1 69.9(3) ?
C5 C4 Ru1 71.1(2) ?
C3 C4 H4 120.3 ?
C5 C4 H4 120.3 ?
Ru1 C4 H4 131.3 ?
C6 C5 C4 119.1(4) ?
C6 C5 C8 122.9(4) ?
C4 C5 C8 118.0(4) ?
C6 C5 Ru1 71.6(2) ?
C4 C5 Ru1 70.6(2) ?
C8 C5 Ru1 128.0(3) ?
C7 C6 C5 119.6(5) ?
C7 C6 Ru1 70.2(3) ?
C5 C6 Ru1 70.4(3) ?
C7 C6 H6 120.2 ?
C5 C6 H6 120.2 ?
Ru1 C6 H6 132.1 ?
C6 C7 C2 122.0(4) ?
C6 C7 Ru1 71.9(3) ?
C2 C7 Ru1 72.1(3) ?
C6 C7 H7 119.0 ?
C2 C7 H7 119.0 ?
Ru1 C7 H7 129.6 ?
C5 C8 C9 114.7(4) ?
C5 C8 C10 107.5(4) ?
C9 C8 C10 111.6(5) ?
C5 C8 H8 107.6 ?
C9 C8 H8 107.6 ?
C10 C8 H8 107.6 ?
C8 C9 H9A 109.5 ?
C8 C9 H9B 109.5 ?
H9A C9 H9B 109.5 ?
C8 C9 H9C 109.5 ?
H9A C9 H9C 109.5 ?
H9B C9 H9C 109.5 ?
C8 C10 H10A 109.5 ?
C8 C10 H10B 109.5 ?
H10A C10 H10B 109.5 ?
C8 C10 H10C 109.5 ?
H10A C10 H10C 109.5 ?
H10B C10 H10C 109.5 ?
O2 C11 C17 131.9(4) ?
O2 C11 C12 120.7(4) ?
C17 C11 C12 107.4(4) ?
C13 C12 C11 115.7(4) ?
C13 C12 C14 115.7(5) ?
C11 C12 C14 103.4(4) ?
C13 C12 C18 118.2(5) ?
C11 C12 C18 99.1(4) ?
C14 C12 C18 102.4(5) ?
C12 C13 H13A 109.5 ?
C12 C13 H13B 109.5 ?
H13A C13 H13B 109.5 ?
C12 C13 H13C 109.5 ?
H13A C13 H13C 109.5 ?
H13B C13 H13C 109.5 ?
C12 C14 C15 104.2(5) ?
C12 C14 H14A 110.9 ?
C15 C14 H14A 110.9 ?
C12 C14 H14B 110.9 ?
C15 C14 H14B 110.9 ?
H14A C14 H14B 108.9 ?
C16 C15 C14 101.6(4) ?
C16 C15 H15A 111.4 ?
C14 C15 H15A 111.4 ?
C16 C15 H15B 111.4 ?
C14 C15 H15B 111.4 ?
H15A C15 H15B 109.3 ?
C17 C16 C15 105.9(4) ?
C17 C16 C18 101.7(4) ?
C15 C16 C18 102.9(4) ?
C17 C16 H16 114.9 ?
C15 C16 H16 114.9 ?
C18 C16 H16 114.9 ?
C21 C17 C11 124.2(4) ?
C21 C17 C16 130.5(4) ?
C11 C17 C16 105.1(4) ?
C20 C18 C16 113.5(5) ?
C20 C18 C19 108.7(6) ?
C16 C18 C19 114.8(5) ?
C20 C18 C12 113.0(4) ?
C16 C18 C12 93.1(4) ?
C19 C18 C12 113.2(5) ?
C18 C19 H19A 109.5 ?
C18 C19 H19B 109.5 ?
H19A C19 H19B 109.5 ?
C18 C19 H19C 109.5 ?
H19A C19 H19C 109.5 ?
H19B C19 H19C 109.5 ?
C18 C20 H20A 109.5 ?
C18 C20 H20B 109.5 ?
H20A C20 H20B 109.5 ?
C18 C20 H20C 109.5 ?
H20A C20 H20C 109.5 ?
H20B C20 H20C 109.5 ?
O1 C21 C17 123.7(4) ?
O1 C21 C22 112.3(4) ?
C17 C21 C22 124.0(4) ?
C27 C22 C23 117.5(4) ?
C27 C22 C21 118.1(4) ?
C23 C22 C21 124.0(4) ?
C22 C23 C24 121.3(4) ?
C22 C23 H23 119.4 ?
C24 C23 H23 119.4 ?
C25 C24 C23 120.0(4) ?
C25 C24 H24 120.0 ?
C23 C24 H24 120.0 ?
O3 C25 C24 125.7(4) ?
O3 C25 C26 114.9(4) ?
C24 C25 C26 119.4(4) ?
C25 C26 C27 120.0(5) ?
C25 C26 H26 120.0 ?
C27 C26 H26 120.0 ?
C22 C27 C26 121.7(4) ?
C22 C27 H27 119.1 ?
C26 C27 H27 119.1 ?
O3 C28 H28A 109.5 ?
O3 C28 H28B 109.5 ?
H28A C28 H28B 109.5 ?
O3 C28 H28C 109.5 ?
H28A C28 H28C 109.5 ?
H28B C28 H28C 109.5 ?

loop_
_geom_bond_atom_site_label_1
_geom_bond_atom_site_label_2
_geom_bond_distance
_geom_bond_publ_flag
Ru1 O1 2.067(3) yes
Ru1 O2 2.078(3) yes
Ru1 C3 2.144(4) yes
Ru1 C4 2.174(5) yes
Ru1 C7 2.174(5) yes
Ru1 C5 2.182(4) yes
Ru1 C6 2.197(5) yes
Ru1 C2 2.203(4) yes
Ru1 Cl2 2.4065(11) yes
O2 C11 1.266(5) ?
O1 C21 1.277(5) ?
O3 C25 1.371(5) ?
O3 C28 1.411(6) ?
C1 C2 1.497(6) ?
C1 H1A 0.9600 ?
C1 H1B 0.9600 ?
C1 H1C 0.9600 ?
C2 C3 1.412(6) ?
C2 C7 1.424(7) ?
C3 C4 1.400(6) ?
C3 H3 0.9300 ?
C4 C5 1.427(6) ?
C4 H4 0.9300 ?
C5 C6 1.425(6) ?
C5 C8 1.510(6) ?
C6 C7 1.422(6) ?
C6 H6 0.9300 ?
C7 H7 0.9300 ?
C8 C9 1.511(7) ?
C8 C10 1.543(6) ?
C8 H8 0.9800 ?
C9 H9A 0.9600 ?
C9 H9B 0.9600 ?
C9 H9C 0.9600 ?
C10 H10A 0.9600 ?
C10 H10B 0.9600 ?
C10 H10C 0.9600 ?
C11 C17 1.396(6) ?
C11 C12 1.529(6) ?
C12 C13 1.503(6) ?
C12 C14 1.546(8) ?
C12 C18 1.559(7) ?
C13 H13A 0.9600 ?
C13 H13B 0.9600 ?
C13 H13C 0.9600 ?
C14 C15 1.561(7) ?
C14 H14A 0.9700 ?
C14 H14B 0.9700 ?
C15 C16 1.537(8) ?
C15 H15A 0.9700 ?
C15 H15B 0.9700 ?
C16 C17 1.522(6) ?
C16 C18 1.545(7) ?
C16 H16 0.9800 ?
C17 C21 1.388(6) ?
C18 C20 1.531(10) ?
C18 C19 1.548(7) ?
C19 H19A 0.9600 ?
C19 H19B 0.9600 ?
C19 H19C 0.9600 ?
C20 H20A 0.9600 ?
C20 H20B 0.9600 ?
C20 H20C 0.9600 ?
C21 C22 1.500(6) ?
C22 C27 1.375(6) ?
C22 C23 1.389(6) ?
C23 C24 1.391(6) ?
C23 H23 0.9300 ?
C24 C25 1.374(7) ?
C24 H24 0.9300 ?
C25 C26 1.378(7) ?
C26 C27 1.386(5) ?
C26 H26 0.9300 ?
C27 H27 0.9300 ?
C28 H28A 0.9600 ?
C28 H28B 0.9600 ?
C28 H28C 0.9600 ?

loop_
_geom_torsion_atom_site_label_1
_geom_torsion_atom_site_label_2
_geom_torsion_atom_site_label_3
_geom_torsion_atom_site_label_4
_geom_torsion
O1 Ru1 O2 C11 4.9(4)
C3 Ru1 O2 C11 -162.3(4)
C4 Ru1 O2 C11 177.2(4)
C7 Ru1 O2 C11 88.6(4)
C5 Ru1 O2 C11 141.1(4)
C6 Ru1 O2 C11 106.9(4)
C2 Ru1 O2 C11 158.8(8)
Cl2 Ru1 O2 C11 -80.6(3)
O2 Ru1 O1 C21 -6.7(4)
C3 Ru1 O1 C21 160.1(4)
C4 Ru1 O1 C21 -147.7(7)
C7 Ru1 O1 C21 -146.4(4)
C5 Ru1 O1 C21 -91.7(4)
C6 Ru1 O1 C21 -111.3(4)
C2 Ru1 O1 C21 178.2(4)
Cl2 Ru1 O1 C21 76.2(4)
O1 Ru1 C2 C3 -159.3(3)
O2 Ru1 C2 C3 47.2(10)
C4 Ru1 C2 C3 27.9(3)
C7 Ru1 C2 C3 130.5(4)
C5 Ru1 C2 C3 65.1(3)
C6 Ru1 C2 C3 102.0(3)
Cl2 Ru1 C2 C3 -71.7(3)
O1 Ru1 C2 C7 70.1(3)
O2 Ru1 C2 C7 -83.3(9)
C3 Ru1 C2 C7 -130.5(4)
C4 Ru1 C2 C7 -102.6(3)
C5 Ru1 C2 C7 -65.4(3)
C6 Ru1 C2 C7 -28.5(3)
Cl2 Ru1 C2 C7 157.8(2)
O1 Ru1 C2 C1 -43.6(5)
O2 Ru1 C2 C1 163.0(7)
C3 Ru1 C2 C1 115.7(6)
C4 Ru1 C2 C1 143.7(5)
C7 Ru1 C2 C1 -113.7(5)
C5 Ru1 C2 C1 -179.1(5)
C6 Ru1 C2 C1 -142.2(5)
Cl2 Ru1 C2 C1 44.0(5)
C7 C2 C3 C4 -1.7(7)
C1 C2 C3 C4 -178.3(5)
Ru1 C2 C3 C4 -54.6(4)
C7 C2 C3 Ru1 52.8(4)
C1 C2 C3 Ru1 -123.7(4)
O1 Ru1 C3 C4 164.3(3)
O2 Ru1 C3 C4 -34.3(4)
C7 Ru1 C3 C4 104.2(3)
C5 Ru1 C3 C4 29.3(3)
C6 Ru1 C3 C4 66.9(3)
C2 Ru1 C3 C4 134.6(5)
Cl2 Ru1 C3 C4 -113.4(3)
O1 Ru1 C3 C2 29.7(4)
O2 Ru1 C3 C2 -168.8(2)
C4 Ru1 C3 C2 -134.6(5)
C7 Ru1 C3 C2 -30.3(3)
C5 Ru1 C3 C2 -105.2(3)
C6 Ru1 C3 C2 -67.7(3)
Cl2 Ru1 C3 C2 112.0(3)
C2 C3 C4 C5 1.9(7)
Ru1 C3 C4 C5 -53.1(4)
C2 C3 C4 Ru1 55.0(4)
O1 Ru1 C4 C3 -64.2(8)
O2 Ru1 C4 C3 155.7(3)
C7 Ru1 C4 C3 -65.4(3)
C5 Ru1 C4 C3 -132.5(4)
C6 Ru1 C4 C3 -102.7(3)
C2 Ru1 C4 C3 -28.0(3)
Cl2 Ru1 C4 C3 70.6(3)
O1 Ru1 C4 C5 68.4(8)
O2 Ru1 C4 C5 -71.8(3)
C3 Ru1 C4 C5 132.5(4)
C7 Ru1 C4 C5 67.1(3)
C6 Ru1 C4 C5 29.8(3)
C2 Ru1 C4 C5 104.6(3)
Cl2 Ru1 C4 C5 -156.9(2)
C3 C4 C5 C6 -2.1(6)
Ru1 C4 C5 C6 -54.7(3)
C3 C4 C5 C8 176.0(4)
Ru1 C4 C5 C8 123.5(4)
C3 C4 C5 Ru1 52.5(4)
O1 Ru1 C5 C6 -32.4(4)
O2 Ru1 C5 C6 -117.8(3)
C3 Ru1 C5 C6 102.3(3)
C4 Ru1 C5 C6 131.3(4)
C7 Ru1 C5 C6 28.7(3)
C2 Ru1 C5 C6 65.5(3)
Cl2 Ru1 C5 C6 165.6(2)
O1 Ru1 C5 C4 -163.7(2)
O2 Ru1 C5 C4 110.9(2)
C3 Ru1 C5 C4 -29.0(3)
C7 Ru1 C5 C4 -102.6(3)
C6 Ru1 C5 C4 -131.3(4)
C2 Ru1 C5 C4 -65.7(3)
Cl2 Ru1 C5 C4 34.3(3)
O1 Ru1 C5 C8 85.4(4)
O2 Ru1 C5 C8 0.0(4)
C3 Ru1 C5 C8 -139.9(4)
C4 Ru1 C5 C8 -110.9(5)
C7 Ru1 C5 C8 146.5(4)
C6 Ru1 C5 C8 117.8(5)
C2 Ru1 C5 C8 -176.6(4)
Cl2 Ru1 C5 C8 -76.6(4)
C4 C5 C6 C7 2.3(6)
C8 C5 C6 C7 -175.8(4)
Ru1 C5 C6 C7 -51.9(4)
C4 C5 C6 Ru1 54.2(3)
C8 C5 C6 Ru1 -123.9(4)
O1 Ru1 C6 C7 -69.0(3)
O2 Ru1 C6 C7 -160.7(3)
C3 Ru1 C6 C7 66.0(3)
C4 Ru1 C6 C7 103.3(3)
C5 Ru1 C6 C7 133.3(4)
C2 Ru1 C6 C7 28.5(3)
Cl2 Ru1 C6 C7 64.4(7)
O1 Ru1 C6 C5 157.7(3)
O2 Ru1 C6 C5 66.0(3)
C3 Ru1 C6 C5 -67.4(3)
C4 Ru1 C6 C5 -30.0(3)
C7 Ru1 C6 C5 -133.3(4)
C2 Ru1 C6 C5 -104.9(3)
Cl2 Ru1 C6 C5 -69.0(7)
C5 C6 C7 C2 -2.2(7)
Ru1 C6 C7 C2 -54.2(4)
C5 C6 C7 Ru1 52.0(4)
C3 C2 C7 C6 1.8(7)
C1 C2 C7 C6 178.4(4)
Ru1 C2 C7 C6 54.1(4)
C3 C2 C7 Ru1 -52.3(4)
C1 C2 C7 Ru1 124.3(4)
O1 Ru1 C7 C6 113.8(3)
O2 Ru1 C7 C6 29.5(4)
C3 Ru1 C7 C6 -103.4(3)
C4 Ru1 C7 C6 -66.4(3)
C5 Ru1 C7 C6 -28.7(3)
C2 Ru1 C7 C6 -133.7(4)
Cl2 Ru1 C7 C6 -166.2(2)
O1 Ru1 C7 C2 -112.5(3)
O2 Ru1 C7 C2 163.2(2)
C3 Ru1 C7 C2 30.3(3)
C4 Ru1 C7 C2 67.3(3)
C5 Ru1 C7 C2 105.0(3)
C6 Ru1 C7 C2 133.7(4)
Cl2 Ru1 C7 C2 -32.6(3)
C6 C5 C8 C9 17.8(6)
C4 C5 C8 C9 -160.3(4)
Ru1 C5 C8 C9 -73.8(6)
C6 C5 C8 C10 -107.0(5)
C4 C5 C8 C10 74.9(5)
Ru1 C5 C8 C10 161.4(4)
Ru1 O2 C11 C17 -2.3(7)
Ru1 O2 C11 C12 177.4(3)
O2 C11 C12 C13 16.3(8)
C17 C11 C12 C13 -163.9(5)
O2 C11 C12 C14 -111.1(5)
C17 C11 C12 C14 68.7(5)
O2 C11 C12 C18 143.7(5)
C17 C11 C12 C18 -36.5(5)
C13 C12 C14 C15 161.5(4)
C11 C12 C14 C15 -71.0(5)
C18 C12 C14 C15 31.6(5)
C12 C14 C15 C16 4.1(5)
C14 C15 C16 C17 67.1(5)
C14 C15 C16 C18 -39.1(5)
O2 C11 C17 C21 -1.5(8)
C12 C11 C17 C21 178.7(4)
O2 C11 C17 C16 -177.7(5)
C12 C11 C17 C16 2.5(5)
C15 C16 C17 C21 109.9(6)
C18 C16 C17 C21 -142.9(5)
C15 C16 C17 C11 -74.2(5)
C18 C16 C17 C11 32.9(5)
C17 C16 C18 C20 64.3(5)
C15 C16 C18 C20 173.8(4)
C17 C16 C18 C19 -169.9(6)
C15 C16 C18 C19 -60.3(7)
C17 C16 C18 C12 -52.5(5)
C15 C16 C18 C12 57.0(4)
C13 C12 C18 C20 61.2(6)
C11 C12 C18 C20 -64.5(5)
C14 C12 C18 C20 -170.5(5)
C13 C12 C18 C16 178.3(5)
C11 C12 C18 C16 52.7(5)
C14 C12 C18 C16 -53.3(5)
C13 C12 C18 C19 -62.9(7)
C11 C12 C18 C19 171.4(5)
C14 C12 C18 C19 65.4(6)
Ru1 O1 C21 C17 5.3(6)
Ru1 O1 C21 C22 -176.3(3)
C11 C17 C21 O1 0.0(7)
C16 C17 C21 O1 175.1(5)
C11 C17 C21 C22 -178.2(4)
C16 C17 C21 C22 -3.1(8)
O1 C21 C22 C27 -27.9(6)
C17 C21 C22 C27 150.5(5)
O1 C21 C22 C23 145.5(5)
C17 C21 C22 C23 -36.1(7)
C27 C22 C23 C24 0.1(7)
C21 C22 C23 C24 -173.3(4)
C22 C23 C24 C25 -1.1(7)
C28 O3 C25 C24 -5.9(8)
C28 O3 C25 C26 174.3(5)
C23 C24 C25 O3 -179.4(5)
C23 C24 C25 C26 0.4(7)
O3 C25 C26 C27 -178.9(5)
C24 C25 C26 C27 1.3(7)
C23 C22 C27 C26 1.7(7)
C21 C22 C27 C26 175.4(4)
C25 C26 C27 C22 -2.4(8)
